data_4032234
loop_
_publ_author_name
'Chen, Jian-Qiang'
'Yu, Wan-Lei'
'Wei, Yun-Long'
'Li, Teng-Hui'
'Xu, Peng-Fei'

_publ_section_title
;
 Photoredox-Induced Functionalization of Alkenes for the Synthesis of
 Substituted Imidazolines and Oxazolidines.
;
_journal_issue 1
_journal_name_full 'The Journal of organic chemistry'
_journal_page_first 243
_journal_page_last 249
_journal_paper_doi 10.1021/acs.joc.6b02377
_journal_volume 82
_journal_year 2017
_chemical_formula_moiety 'C20 H23 N O3 S'
_chemical_formula_sum 'C20 H23 N O3 S'
_chemical_formula_weight 357.45
_chemical_name_systematic
;
 ? 
;
_space_group_crystal_system monoclinic
_space_group_IT_number 15
_space_group_name_Hall '-C 2yc'
_space_group_name_H-M_alt 'C 1 2/c 1'
_symmetry_space_group_name_Hall '-C 2yc'
_symmetry_space_group_name_H-M 'C 1 2/c 1'
_atom_sites_solution_hydrogens geom
_atom_sites_solution_primary direct
_atom_sites_solution_secondary difmap
_audit_creation_date 2016-11-15
_audit_creation_method
;
Olex2 1.2
(compiled 2016.11.07 svn.r3352 for OlexSys, GUI svn.r5261)
;
_cell_angle_alpha 90.00
_cell_angle_beta 98.376(5)
_cell_angle_gamma 90.00
_cell_formula_units_Z 8
_cell_length_a 35.044(2)
_cell_length_b 8.2840(6)
_cell_length_c 12.6899(7)
_cell_measurement_reflns_used 1531
_cell_measurement_temperature 292.81(10)
_cell_measurement_theta_max 26.1500
_cell_measurement_theta_min 4.1730
_cell_volume 3644.6(4)
_computing_cell_refinement
;
CrysAlisPro, Agilent Technologies,
Version 1.171.36.28 (release 01-02-2013 CrysAlis171 .NET)
(compiled Feb  1 2013,16:14:44)
;
_computing_data_collection
;
CrysAlisPro, Agilent Technologies,
Version 1.171.36.28 (release 01-02-2013 CrysAlis171 .NET)
(compiled Feb  1 2013,16:14:44)
;
_computing_data_reduction
;
CrysAlisPro, Agilent Technologies,
Version 1.171.36.28 (release 01-02-2013 CrysAlis171 .NET)
(compiled Feb  1 2013,16:14:44)
;
_computing_molecular_graphics 'Olex2 (Dolomanov et al., 2009)'
_computing_publication_material 'Olex2 (Dolomanov et al., 2009)'
_computing_structure_refinement 'ShelXL (Sheldrick, 2015)'
_computing_structure_solution 'ShelXS (Sheldrick, 2008)'
_diffrn_ambient_temperature 292.81(10)
_diffrn_detector_area_resol_mean 16.0733
_diffrn_measured_fraction_theta_full 0.997
_diffrn_measured_fraction_theta_max 0.997
_diffrn_measurement_details
;
#__ type_ start__ end____ width___ exp.time_
  1 omega  -16.00   24.00   1.0000    5.0000
omega____ theta____ kappa____ phi______ frames
    -      -19.5055  -99.0000   60.0000 40

#__ type_ start__ end____ width___ exp.time_
  2 omega  -16.00   66.00   1.0000    5.0000
omega____ theta____ kappa____ phi______ frames
    -       22.7867  -99.0000    0.0000 82

#__ type_ start__ end____ width___ exp.time_
  3 omega  -51.00   74.00   1.0000    5.0000
omega____ theta____ kappa____ phi______ frames
    -       22.7867  -19.0000   90.0000 125
;
_diffrn_measurement_device_type 'SuperNova, Dual, Cu at zero, Eos'
_diffrn_measurement_method '\w scans'
_diffrn_orient_matrix_UB_11 -0.0103838000
_diffrn_orient_matrix_UB_12 0.0737339000
_diffrn_orient_matrix_UB_13 -0.0055825000
_diffrn_orient_matrix_UB_21 0.0175016000
_diffrn_orient_matrix_UB_22 0.0434719000
_diffrn_orient_matrix_UB_23 0.0126644000
_diffrn_orient_matrix_UB_31 0.0020391000
_diffrn_orient_matrix_UB_32 0.0025147000
_diffrn_orient_matrix_UB_33 -0.0547847000
_diffrn_radiation_monochromator mirror
_diffrn_radiation_type MoK\a
_diffrn_radiation_wavelength 0.71073
_diffrn_reflns_av_R_equivalents 0.0341
_diffrn_reflns_av_unetI/netI 0.0599
_diffrn_reflns_limit_h_max 43
_diffrn_reflns_limit_h_min -39
_diffrn_reflns_limit_k_max 9
_diffrn_reflns_limit_k_min -10
_diffrn_reflns_limit_l_max 15
_diffrn_reflns_limit_l_min -15
_diffrn_reflns_number 7176
_diffrn_reflns_theta_full 26.00
_diffrn_reflns_theta_max 26.02
_diffrn_reflns_theta_min 3.31
_diffrn_source 'SuperNova (Mo) X-ray Source'
_exptl_absorpt_coefficient_mu 0.196
_exptl_absorpt_correction_T_max 1.00000
_exptl_absorpt_correction_T_min 0.64042
_exptl_absorpt_correction_type multi-scan
_exptl_absorpt_process_details
;
CrysAlisPro, Agilent Technologies,
Version 1.171.36.28 (release 01-02-2013 CrysAlis171 .NET)
(compiled Feb  1 2013,16:14:44)
Empirical absorption correction using spherical harmonics,
 implemented in SCALE3 ABSPACK scaling algorithm.
;
_exptl_crystal_colour 'clear light colourless'
_exptl_crystal_colour_lustre clear
_exptl_crystal_colour_modifier light
_exptl_crystal_colour_primary colourless
_exptl_crystal_density_diffrn 1.303
_exptl_crystal_density_method 'not measured'
_exptl_crystal_description plate
_exptl_crystal_F_000 1520
_exptl_crystal_size_max 0.24
_exptl_crystal_size_mid 0.19
_exptl_crystal_size_min 0.1
_refine_diff_density_max 0.188
_refine_diff_density_min -0.254
_refine_diff_density_rms 0.045
_refine_ls_extinction_method none
_refine_ls_goodness_of_fit_ref 1.039
_refine_ls_hydrogen_treatment constr
_refine_ls_matrix_type full
_refine_ls_number_parameters 229
_refine_ls_number_reflns 3583
_refine_ls_number_restraints 0
_refine_ls_restrained_S_all 1.039
_refine_ls_R_factor_all 0.0885
_refine_ls_R_factor_gt 0.0524
_refine_ls_shift/su_max 0.000
_refine_ls_shift/su_mean 0.000
_refine_ls_structure_factor_coef Fsqd
_refine_ls_weighting_details 'calc w=1/[\s^2^(Fo^2^)+(0.0506P)^2^+0.9674P] where P=(Fo^2^+2Fc^2^)/3'
_refine_ls_weighting_scheme calc
_refine_ls_wR_factor_gt 0.1134
_refine_ls_wR_factor_ref 0.1384
_reflns_number_gt 2327
_reflns_number_total 3583
_reflns_threshold_expression >2sigma(I)
_cod_data_source_file jo6b02377_si_002.cif
_cod_data_source_block chenjq_1114
_cod_original_cell_volume 3644.7(4)
_cod_database_code 4032234
_reflns_odcompleteness_completeness 99.62
_reflns_odcompleteness_iscentric 1
_reflns_odcompleteness_theta 26.32
_olex2_refinement_description
;
1. Fixed Uiso
 At 1.2 times of:
  All C(H) groups, All C(H,H) groups
 At 1.5 times of:
  All C(H,H,H) groups
2.a Ternary CH refined with riding coordinates:
 C1(H1), C3(H3)
2.b Secondary CH2 refined with riding coordinates:
 C11(H11A,H11B), C10(H10A,H10B)
2.c Aromatic/amide H refined with riding coordinates:
 C6(H6), C5(H5), C15(H15), C8(H8), C16(H16), C19(H19), C18(H18), C7(H7)
2.d Idealised Me refined as rotating group:
 C13(H13A,H13B,H13C), C20(H20A,H20B,H20C), C12(H12A,H12B,H12C)
;
_olex2_date_sample_data_collection 2016-11-15
_olex2_submission_special_instructions 'No special instructions were received'

loop_
_space_group_symop_id
_space_group_symop_operation_xyz
1 'x, y, z'
2 '-x, y, -z+1/2'
3 'x+1/2, y+1/2, z'
4 '-x+1/2, y+1/2, -z+1/2'
5 '-x, -y, -z'
6 'x, -y, z-1/2'
7 '-x+1/2, -y+1/2, -z'
8 'x+1/2, -y+1/2, z-1/2'

loop_
_atom_site_label
_atom_site_type_symbol
_atom_site_fract_x
_atom_site_fract_y
_atom_site_fract_z
_atom_site_U_iso_or_equiv
_atom_site_adp_type
_atom_site_occupancy
_atom_site_calc_flag
_atom_site_refinement_flags_posn
S1 S 0.085674(18) 0.15837(10) 0.24511(5) 0.0540(3) Uani 1 d .
C1 C 0.16237(6) 0.1595(3) 0.31385(17) 0.0394(6) Uani 1 d .
H1 H 0.1573 0.2652 0.3436 0.047 Uiso 1 calc R
O1 O 0.17111(5) -0.1071(2) 0.36564(13) 0.0480(5) Uani 1 d .
N1 N 0.12612(5) 0.0691(3) 0.28695(15) 0.0450(5) Uani 1 d .
C3 C 0.18379(7) 0.0524(3) 0.39973(17) 0.0397(6) Uani 1 d .
H3 H 0.1753 0.0768 0.4683 0.048 Uiso 1 calc R
C4 C 0.22723(7) 0.0599(3) 0.41133(17) 0.0401(6) Uani 1 d .
C6 C 0.28878(8) -0.0280(4) 0.5024(2) 0.0611(8) Uani 1 d .
H6 H 0.3031 -0.0902 0.5550 0.073 Uiso 1 calc R
C5 C 0.24880(7) -0.0303(4) 0.49055(19) 0.0517(7) Uani 1 d .
H5 H 0.2364 -0.0929 0.5361 0.062 Uiso 1 calc R
C17 C 0.03655(8) 0.3352(4) 0.53658(19) 0.0531(7) Uani 1 d .
C9 C 0.24574(7) 0.1561(3) 0.34504(18) 0.0440(6) Uani 1 d .
C15 C 0.08275(7) 0.3605(3) 0.4143(2) 0.0506(7) Uani 1 d .
H15 H 0.1038 0.4133 0.3929 0.061 Uiso 1 calc R
O3 O 0.05970(5) 0.0390(3) 0.19456(14) 0.0793(7) Uani 1 d .
C8 C 0.28599(8) 0.1576(4) 0.3590(2) 0.0563(8) Uani 1 d .
H8 H 0.2987 0.2219 0.3150 0.068 Uiso 1 calc R
C14 C 0.06589(7) 0.2309(3) 0.35620(18) 0.0441(6) Uani 1 d .
O2 O 0.09578(6) 0.2966(3) 0.18749(14) 0.0725(7) Uani 1 d .
C2 C 0.13060(7) -0.0997(4) 0.3297(2) 0.0507(7) Uani 1 d .
C11 C 0.18421(7) 0.1799(4) 0.22016(18) 0.0497(7) Uani 1 d .
H11A H 0.1696 0.2484 0.1667 0.060 Uiso 1 calc R
H11B H 0.1877 0.0757 0.1881 0.060 Uiso 1 calc R
C16 C 0.06817(8) 0.4106(4) 0.5038(2) 0.0555(7) Uani 1 d .
H16 H 0.0797 0.4968 0.5431 0.067 Uiso 1 calc R
C10 C 0.22311(7) 0.2557(4) 0.25848(18) 0.0525(7) Uani 1 d .
H10A H 0.2376 0.2653 0.1992 0.063 Uiso 1 calc R
H10B H 0.2194 0.3634 0.2853 0.063 Uiso 1 calc R
C19 C 0.03390(7) 0.1569(4) 0.3861(2) 0.0586(8) Uani 1 d .
H19 H 0.0222 0.0710 0.3467 0.070 Uiso 1 calc R
C18 C 0.01939(8) 0.2116(4) 0.4753(2) 0.0639(8) Uani 1 d .
H18 H -0.0026 0.1632 0.4942 0.077 Uiso 1 calc R
C13 C 0.12210(9) -0.2246(4) 0.2429(3) 0.0828(11) Uani 1 d .
H13A H 0.1357 -0.1975 0.1848 0.124 Uiso 1 calc GR
H13B H 0.0949 -0.2268 0.2182 0.124 Uiso 1 calc GR
H13C H 0.1303 -0.3288 0.2705 0.124 Uiso 1 calc GR
C20 C 0.02107(9) 0.3870(5) 0.6358(2) 0.0813(11) Uani 1 d .
H20A H 0.0289 0.3107 0.6918 0.122 Uiso 1 calc GR
H20B H -0.0066 0.3916 0.6218 0.122 Uiso 1 calc GR
H20C H 0.0311 0.4917 0.6572 0.122 Uiso 1 calc GR
C7 C 0.30717(8) 0.0663(4) 0.4363(2) 0.0635(8) Uani 1 d .
H7 H 0.3340 0.0681 0.4441 0.076 Uiso 1 calc R
C12 C 0.10835(8) -0.1292(4) 0.4232(3) 0.0748(10) Uani 1 d .
H12A H 0.1146 -0.2342 0.4527 0.112 Uiso 1 calc GR
H12B H 0.0812 -0.1233 0.3986 0.112 Uiso 1 calc GR
H12C H 0.1153 -0.0486 0.4769 0.112 Uiso 1 calc GR

loop_
_atom_site_aniso_label
_atom_site_aniso_U_11
_atom_site_aniso_U_22
_atom_site_aniso_U_33
_atom_site_aniso_U_23
_atom_site_aniso_U_13
_atom_site_aniso_U_12
S1 0.0397(4) 0.0782(6) 0.0423(4) -0.0020(4) -0.0001(3) 0.0115(4)
C1 0.0374(12) 0.0387(15) 0.0414(12) 0.0018(11) 0.0036(10) 0.0002(12)
O1 0.0354(9) 0.0416(11) 0.0662(11) 0.0033(9) 0.0039(8) 0.0003(9)
N1 0.0332(10) 0.0517(14) 0.0493(11) 0.0044(11) 0.0034(9) 0.0035(11)
C3 0.0393(13) 0.0426(16) 0.0379(12) -0.0011(12) 0.0076(10) -0.0028(13)
C4 0.0371(12) 0.0438(16) 0.0385(12) -0.0086(12) 0.0018(10) -0.0005(13)
C6 0.0517(16) 0.064(2) 0.0602(16) -0.0113(16) -0.0151(13) 0.0092(17)
C5 0.0476(15) 0.0587(19) 0.0464(13) -0.0034(14) -0.0015(11) 0.0016(15)
C17 0.0488(15) 0.065(2) 0.0454(14) 0.0076(14) 0.0075(12) 0.0158(16)
C9 0.0400(13) 0.0457(16) 0.0465(13) -0.0112(13) 0.0072(11) -0.0067(13)
C15 0.0386(13) 0.0557(19) 0.0585(15) -0.0036(14) 0.0103(11) -0.0042(15)
O3 0.0448(11) 0.1151(19) 0.0712(12) -0.0408(13) -0.0140(9) 0.0079(13)
C8 0.0425(14) 0.059(2) 0.0680(17) -0.0136(16) 0.0106(13) -0.0125(15)
C14 0.0305(12) 0.0549(18) 0.0462(13) 0.0043(13) 0.0036(10) 0.0056(13)
O2 0.0706(13) 0.0957(17) 0.0536(10) 0.0282(12) 0.0174(10) 0.0283(13)
C2 0.0355(13) 0.0495(18) 0.0667(16) -0.0019(15) 0.0057(12) -0.0024(14)
C11 0.0466(14) 0.0625(19) 0.0398(12) 0.0080(13) 0.0052(11) -0.0045(15)
C16 0.0502(15) 0.060(2) 0.0550(15) -0.0094(14) 0.0046(12) 0.0025(16)
C10 0.0515(16) 0.0582(19) 0.0495(14) 0.0073(14) 0.0130(12) -0.0070(15)
C19 0.0399(14) 0.064(2) 0.0726(17) -0.0119(16) 0.0094(13) -0.0070(15)
C18 0.0487(16) 0.067(2) 0.0808(19) 0.0081(18) 0.0273(15) -0.0015(17)
C13 0.0446(17) 0.074(2) 0.126(3) -0.036(2) 0.0018(17) -0.0088(18)
C20 0.074(2) 0.113(3) 0.0607(17) 0.0084(19) 0.0221(15) 0.036(2)
C7 0.0355(14) 0.069(2) 0.084(2) -0.0206(18) 0.0019(14) -0.0036(16)
C12 0.0548(17) 0.078(2) 0.097(2) 0.026(2) 0.0279(16) 0.0000(19)

loop_
_atom_type_symbol
_atom_type_description
_atom_type_scat_dispersion_real
_atom_type_scat_dispersion_imag
_atom_type_scat_source
C C 0.0033 0.0016 'International Tables Vol C Tables 4.2.6.8 and 6.1.1.4'
H H 0.0000 0.0000 'International Tables Vol C Tables 4.2.6.8 and 6.1.1.4'
N N 0.0061 0.0033 'International Tables Vol C Tables 4.2.6.8 and 6.1.1.4'
O O 0.0106 0.0060 'International Tables Vol C Tables 4.2.6.8 and 6.1.1.4'
S S 0.1246 0.1234 'International Tables Vol C Tables 4.2.6.8 and 6.1.1.4'

loop_
_geom_angle_atom_site_label_1
_geom_angle_atom_site_label_2
_geom_angle_atom_site_label_3
_geom_angle
N1 S1 C14 108.72(10)
O3 S1 N1 107.51(13)
O3 S1 C14 107.18(12)
O3 S1 O2 120.83(13)
O2 S1 N1 105.27(11)
O2 S1 C14 106.91(13)
N1 C1 H1 110.1
N1 C1 C3 100.90(19)
N1 C1 C11 113.12(18)
C3 C1 H1 110.1
C11 C1 H1 110.1
C11 C1 C3 112.1(2)
C2 O1 C3 107.8(2)
C1 N1 S1 121.92(17)
C1 N1 C2 110.45(18)
C2 N1 S1 125.83(17)
C1 C3 H3 109.6
O1 C3 C1 102.82(17)
O1 C3 H3 109.6
O1 C3 C4 109.2(2)
C4 C3 C1 115.6(2)
C4 C3 H3 109.6
C5 C4 C3 119.0(2)
C5 C4 C9 119.8(2)
C9 C4 C3 121.2(2)
C5 C6 H6 120.1
C7 C6 H6 120.1
C7 C6 C5 119.9(3)
C4 C5 C6 120.4(3)
C4 C5 H5 119.8
C6 C5 H5 119.8
C16 C17 C20 121.6(3)
C18 C17 C16 118.0(2)
C18 C17 C20 120.4(3)
C4 C9 C8 118.8(2)
C4 C9 C10 121.0(2)
C8 C9 C10 120.2(2)
C14 C15 H15 120.3
C16 C15 H15 120.3
C16 C15 C14 119.5(2)
C9 C8 H8 119.4
C7 C8 C9 121.2(3)
C7 C8 H8 119.4
C15 C14 S1 120.16(19)
C19 C14 S1 119.9(2)
C19 C14 C15 120.0(2)
O1 C2 N1 101.7(2)
O1 C2 C13 106.5(2)
O1 C2 C12 109.9(2)
N1 C2 C13 112.1(2)
N1 C2 C12 113.0(2)
C13 C2 C12 112.8(3)
C1 C11 H11A 109.8
C1 C11 H11B 109.8
C1 C11 C10 109.16(19)
H11A C11 H11B 108.3
C10 C11 H11A 109.8
C10 C11 H11B 109.8
C17 C16 H16 119.3
C15 C16 C17 121.4(3)
C15 C16 H16 119.3
C9 C10 C11 111.2(2)
C9 C10 H10A 109.4
C9 C10 H10B 109.4
C11 C10 H10A 109.4
C11 C10 H10B 109.4
H10A C10 H10B 108.0
C14 C19 H19 120.3
C14 C19 C18 119.3(3)
C18 C19 H19 120.3
C17 C18 C19 121.7(3)
C17 C18 H18 119.1
C19 C18 H18 119.1
C2 C13 H13A 109.5
C2 C13 H13B 109.5
C2 C13 H13C 109.5
H13A C13 H13B 109.5
H13A C13 H13C 109.5
H13B C13 H13C 109.5
C17 C20 H20A 109.5
C17 C20 H20B 109.5
C17 C20 H20C 109.5
H20A C20 H20B 109.5
H20A C20 H20C 109.5
H20B C20 H20C 109.5
C6 C7 H7 120.1
C8 C7 C6 119.9(3)
C8 C7 H7 120.1
C2 C12 H12A 109.5
C2 C12 H12B 109.5
C2 C12 H12C 109.5
H12A C12 H12B 109.5
H12A C12 H12C 109.5
H12B C12 H12C 109.5

loop_
_geom_bond_atom_site_label_1
_geom_bond_atom_site_label_2
_geom_bond_distance
S1 N1 1.618(2)
S1 O3 1.431(2)
S1 C14 1.765(2)
S1 O2 1.431(2)
C1 H1 0.9800
C1 N1 1.472(3)
C1 C3 1.516(3)
C1 C11 1.514(3)
O1 C3 1.440(3)
O1 C2 1.428(3)
N1 C2 1.499(4)
C3 H3 0.9800
C3 C4 1.509(3)
C4 C5 1.385(3)
C4 C9 1.387(3)
C6 H6 0.9300
C6 C5 1.387(4)
C6 C7 1.373(4)
C5 H5 0.9300
C17 C16 1.387(4)
C17 C18 1.371(4)
C17 C20 1.504(4)
C9 C8 1.396(3)
C9 C10 1.504(3)
C15 H15 0.9300
C15 C14 1.385(4)
C15 C16 1.375(3)
C8 H8 0.9300
C8 C7 1.369(4)
C14 C19 1.379(3)
C2 C13 1.509(4)
C2 C12 1.531(4)
C11 H11A 0.9700
C11 H11B 0.9700
C11 C10 1.515(3)
C16 H16 0.9300
C10 H10A 0.9700
C10 H10B 0.9700
C19 H19 0.9300
C19 C18 1.382(4)
C18 H18 0.9300
C13 H13A 0.9600
C13 H13B 0.9600
C13 H13C 0.9600
C20 H20A 0.9600
C20 H20B 0.9600
C20 H20C 0.9600
C7 H7 0.9300
C12 H12A 0.9600
C12 H12B 0.9600
C12 H12C 0.9600

loop_
_geom_torsion_atom_site_label_1
_geom_torsion_atom_site_label_2
_geom_torsion_atom_site_label_3
_geom_torsion_atom_site_label_4
_geom_torsion
S1 N1 C2 O1 -173.31(15)
S1 N1 C2 C13 73.3(3)
S1 N1 C2 C12 -55.5(3)
S1 C14 C19 C18 178.0(2)
C1 N1 C2 O1 -8.5(2)
C1 N1 C2 C13 -121.9(2)
C1 N1 C2 C12 109.3(2)
C1 C3 C4 C5 177.8(2)
C1 C3 C4 C9 -1.6(3)
C1 C11 C10 C9 56.9(3)
O1 C3 C4 C5 -66.9(3)
O1 C3 C4 C9 113.8(2)
N1 S1 C14 C15 71.0(2)
N1 S1 C14 C19 -108.1(2)
N1 C1 C3 O1 33.7(2)
N1 C1 C3 C4 152.6(2)
N1 C1 C11 C10 -173.1(2)
C3 C1 N1 S1 149.93(16)
C3 C1 N1 C2 -15.6(2)
C3 C1 C11 C10 -59.8(3)
C3 O1 C2 N1 31.3(2)
C3 O1 C2 C13 148.8(2)
C3 O1 C2 C12 -88.7(3)
C3 C4 C5 C6 179.1(2)
C3 C4 C9 C8 -179.7(2)
C3 C4 C9 C10 -0.5(4)
C4 C9 C8 C7 0.0(4)
C4 C9 C10 C11 -27.6(3)
C5 C4 C9 C8 1.0(4)
C5 C4 C9 C10 -179.9(2)
C5 C6 C7 C8 0.0(4)
C9 C4 C5 C6 -1.5(4)
C9 C8 C7 C6 -0.5(4)
C15 C14 C19 C18 -1.1(4)
O3 S1 N1 C1 161.58(17)
O3 S1 N1 C2 -35.2(2)
O3 S1 C14 C15 -173.1(2)
O3 S1 C14 C19 7.9(3)
C8 C9 C10 C11 151.5(2)
C14 S1 N1 C1 -82.7(2)
C14 S1 N1 C2 80.5(2)
C14 C15 C16 C17 -0.8(4)
C14 C19 C18 C17 -1.7(5)
O2 S1 N1 C1 31.5(2)
O2 S1 N1 C2 -165.3(2)
O2 S1 C14 C15 -42.2(2)
O2 S1 C14 C19 138.7(2)
C2 O1 C3 C1 -42.3(2)
C2 O1 C3 C4 -165.59(18)
C11 C1 N1 S1 -90.2(2)
C11 C1 N1 C2 104.3(2)
C11 C1 C3 O1 -87.0(2)
C11 C1 C3 C4 32.0(3)
C16 C17 C18 C19 3.1(4)
C16 C15 C14 S1 -176.8(2)
C16 C15 C14 C19 2.3(4)
C10 C9 C8 C7 -179.1(2)
C18 C17 C16 C15 -1.9(4)
C20 C17 C16 C15 178.5(3)
C20 C17 C18 C19 -177.3(3)
C7 C6 C5 C4 1.1(4)
